data_4513075
loop_
_publ_author_name
'Yutronkie, Nathan J.'
'Leitch, Alicea A.'
'Korobkov, Ilia'
'Brusso, Jaclyn L.'

_publ_section_title
;
 1,2,4,6-Thiatriazinyl Radicals and Dimers: Structural and Electronic
 Tuning through Heteroaromatic Substituent Modification
;
_journal_issue 5
_journal_name_full 'Crystal Growth &amp; Design'
_journal_page_first 2524
_journal_paper_doi 10.1021/acs.cgd.5b00296
_journal_volume 15
_journal_year 2015
_chemical_formula_sum 'C12 H8 N5 S'
_chemical_formula_weight 254.29
_chemical_name_systematic
; 
 ? 
;
_space_group_crystal_system triclinic
_space_group_IT_number 2
_space_group_name_Hall '-P 1'
_space_group_name_H-M_alt 'P -1'
_symmetry_space_group_name_Hall '-P 1'
_symmetry_space_group_name_H-M 'P -1'
_atom_sites_solution_hydrogens geom
_audit_creation_method SHELXL-2013
_cell_angle_alpha 81.4929(12)
_cell_angle_beta 84.0073(13)
_cell_angle_gamma 75.1622(12)
_cell_formula_units_Z 4
_cell_length_a 8.3797(3)
_cell_length_b 10.5524(3)
_cell_length_c 13.0609(4)
_cell_measurement_reflns_used 9508
_cell_measurement_temperature 200(2)
_cell_measurement_theta_max 28.30
_cell_measurement_theta_min 2.52
_cell_volume 1101.45(6)
_computing_cell_refinement 'APEX II, Bruker (2009)'
_computing_data_collection 'APEX II, Bruker (2009)'
_computing_data_reduction 'XPREP, Bruker (2009)'
_computing_molecular_graphics 'SHELXTL, Bruker (2004)'
_computing_publication_material 'SHELXTL, Bruker (2004)'
_computing_structure_refinement 'SHELXL-2013 (Sheldrick, 2013)'
_computing_structure_solution 'SHELXS-03 (Sheldrick, 2003)'
_diffrn_ambient_temperature 200(2)
_diffrn_measured_fraction_theta_full 0.981
_diffrn_measured_fraction_theta_max 0.976
_diffrn_measurement_device_type 'Bruker APEX-II CCD'
_diffrn_measurement_method '\f and \w scans'
_diffrn_radiation_type MoK\a
_diffrn_radiation_wavelength 0.71073
_diffrn_reflns_av_R_equivalents 0.0229
_diffrn_reflns_av_unetI/netI 0.0340
_diffrn_reflns_laue_measured_fraction_full 0.981
_diffrn_reflns_laue_measured_fraction_max 0.976
_diffrn_reflns_limit_h_max 10
_diffrn_reflns_limit_h_min -11
_diffrn_reflns_limit_k_max 14
_diffrn_reflns_limit_k_min -13
_diffrn_reflns_limit_l_max 17
_diffrn_reflns_limit_l_min -17
_diffrn_reflns_number 15900
_diffrn_reflns_point_group_measured_fraction_full 0.981
_diffrn_reflns_point_group_measured_fraction_max 0.976
_diffrn_reflns_theta_full 25.242
_diffrn_reflns_theta_max 28.304
_diffrn_reflns_theta_min 1.580
_exptl_absorpt_coefficient_mu 0.281
_exptl_absorpt_correction_T_max 0.7457
_exptl_absorpt_correction_T_min 0.6672
_exptl_absorpt_correction_type multi-scan
_exptl_absorpt_process_details 'SADABS, Bruker (2003)'
_exptl_crystal_colour black
_exptl_crystal_density_diffrn 1.533
_exptl_crystal_density_meas ?
_exptl_crystal_description block
_exptl_crystal_F_000 524
_exptl_crystal_size_max 0.140
_exptl_crystal_size_mid 0.120
_exptl_crystal_size_min 0.100
_refine_diff_density_max 0.426
_refine_diff_density_min -0.362
_refine_diff_density_rms 0.063
_refine_ls_extinction_method none
_refine_ls_goodness_of_fit_ref 1.015
_refine_ls_hydrogen_treatment constr
_refine_ls_matrix_type full
_refine_ls_number_parameters 325
_refine_ls_number_reflns 5341
_refine_ls_number_restraints 0
_refine_ls_restrained_S_all 1.015
_refine_ls_R_factor_all 0.0575
_refine_ls_R_factor_gt 0.0412
_refine_ls_shift/su_max 0.001
_refine_ls_shift/su_mean 0.000
_refine_ls_structure_factor_coef Fsqd
_refine_ls_weighting_details 'w=1/[\s^2^(Fo^2^)+(0.0671P)^2^+0.2392P] where P=(Fo^2^+2Fc^2^)/3'
_refine_ls_weighting_scheme calc
_refine_ls_wR_factor_gt 0.1024
_refine_ls_wR_factor_ref 0.1116
_reflns_Friedel_coverage 0.000
_reflns_number_gt 4275
_reflns_number_total 5341
_reflns_threshold_expression 'I > 2\s(I)'
_cod_data_source_file cg5b00296_si_005.cif
_cod_data_source_block jb022
_cod_depositor_comments
;
The following automatic conversions were performed:

'_exptl_crystal_density_meas' value 'n/a' was changed to '?' - the
value is perceived as not measured.

Automatic conversion script
Id: cif_fix_values 3271 2015-04-21 07:52:19Z andrius 
;
_cod_database_code 4513075
_shelx_space_group_comment
; 
The symmetry employed for this shelxl refinement is uniquely defined 
by the following loop, which should always be used as a source of 
symmetry information in preference to the above space-group names. 
They are only intended as comments. 
;
_shelx_estimated_absorpt_t_min 0.962
_shelx_estimated_absorpt_t_max 0.972
_shelxl_version_number 2013-4

loop_
_space_group_symop_operation_xyz
'x, y, z'
'-x, -y, -z'

loop_
_atom_site_label
_atom_site_type_symbol
_atom_site_fract_x
_atom_site_fract_y
_atom_site_fract_z
_atom_site_U_iso_or_equiv
_atom_site_adp_type
_atom_site_occupancy
_atom_site_site_symmetry_order
_atom_site_calc_flag
_atom_site_refinement_flags_posn
_atom_site_refinement_flags_adp
S1 S 0.91008(5) 0.93648(4) 0.82574(3) 0.01917(11) Uani 1 1 d . .
S2 S 0.14030(5) 0.84487(4) 0.95436(3) 0.01964(11) Uani 1 1 d . .
N1 N 1.11982(17) 1.06206(13) 0.67021(10) 0.0211(3) Uani 1 1 d . .
N2 N 0.91557(17) 1.09171(13) 0.81470(10) 0.0204(3) Uani 1 1 d . .
N3 N 1.01018(18) 0.87131(13) 0.72443(10) 0.0217(3) Uani 1 1 d . .
N4 N 0.90621(18) 1.35195(13) 0.78605(11) 0.0247(3) Uani 1 1 d . .
N5 N 1.13878(18) 0.77498(14) 0.54699(11) 0.0259(3) Uani 1 1 d . .
N6 N 0.40528(17) 0.95181(13) 0.83301(11) 0.0230(3) Uani 1 1 d . .
N7 N 0.17972(17) 0.98720(13) 0.96436(10) 0.0202(3) Uani 1 1 d . .
N8 N 0.28075(17) 0.76721(13) 0.87346(11) 0.0229(3) Uani 1 1 d . .
N9 N 0.21676(18) 1.23476(14) 0.96424(11) 0.0249(3) Uani 1 1 d . .
N10 N 0.63652(18) 0.80684(15) 0.70462(12) 0.0298(3) Uani 1 1 d . .
C1 C 1.02266(19) 1.13066(15) 0.74274(12) 0.0182(3) Uani 1 1 d . .
C2 C 1.09926(19) 0.94161(15) 0.66157(12) 0.0184(3) Uani 1 1 d . .
C3 C 1.0339(2) 1.27002(15) 0.73996(12) 0.0195(3) Uani 1 1 d . .
C4 C 1.1730(2) 1.30851(17) 0.69278(14) 0.0275(4) Uani 1 1 d . .
H4A H 1.2603 1.2478 0.6602 0.033 Uiso 1 1 calc R U
C5 C 1.1815(3) 1.43687(19) 0.69424(16) 0.0361(5) Uani 1 1 d . .
H5A H 1.2759 1.4658 0.6633 0.043 Uiso 1 1 calc R U
C6 C 1.0517(3) 1.52293(18) 0.74102(16) 0.0346(4) Uani 1 1 d . .
H6A H 1.0545 1.6119 0.7431 0.042 Uiso 1 1 calc R U
C7 C 0.9173(2) 1.47579(17) 0.78474(14) 0.0305(4) Uani 1 1 d . .
H7A H 0.8270 1.5356 0.8159 0.037 Uiso 1 1 calc R U
C8 C 1.1827(2) 0.88197(15) 0.56673(12) 0.0194(3) Uani 1 1 d . .
C9 C 1.2963(2) 0.93814(17) 0.50336(14) 0.0289(4) Uani 1 1 d . .
H9A H 1.3254 1.0134 0.5205 0.035 Uiso 1 1 calc R U
C10 C 1.3667(3) 0.88232(18) 0.41449(15) 0.0349(5) Uani 1 1 d . .
H10A H 1.4444 0.9190 0.3694 0.042 Uiso 1 1 calc R U
C11 C 1.3221(2) 0.77317(18) 0.39286(14) 0.0322(4) Uani 1 1 d . .
H11A H 1.3681 0.7329 0.3325 0.039 Uiso 1 1 calc R U
C12 C 1.2089(2) 0.72327(18) 0.46083(14) 0.0290(4) Uani 1 1 d . .
H12A H 1.1789 0.6476 0.4454 0.035 Uiso 1 1 calc R U
C13 C 0.30469(19) 1.01921(15) 0.90484(12) 0.0181(3) Uani 1 1 d . .
C14 C 0.38767(19) 0.83119(15) 0.82264(12) 0.0199(3) Uani 1 1 d . .
C15 C 0.3394(2) 1.14796(15) 0.91766(12) 0.0195(3) Uani 1 1 d . .
C16 C 0.4906(2) 1.17413(17) 0.88089(13) 0.0244(4) Uani 1 1 d . .
H16A H 0.5744 1.1096 0.8495 0.029 Uiso 1 1 calc R U
C17 C 0.5176(2) 1.29560(18) 0.89069(14) 0.0301(4) Uani 1 1 d . .
H17A H 0.6208 1.3155 0.8674 0.036 Uiso 1 1 calc R U
C18 C 0.3912(3) 1.38745(19) 0.93516(15) 0.0335(4) Uani 1 1 d . .
H18A H 0.4042 1.4728 0.9411 0.040 Uiso 1 1 calc R U
C19 C 0.2447(2) 1.35188(18) 0.97103(15) 0.0311(4) Uani 1 1 d . .
H19A H 0.1590 1.4151 1.0024 0.037 Uiso 1 1 calc R U
C20 C 0.50234(19) 0.76082(15) 0.74146(13) 0.0203(3) Uani 1 1 d . .
C21 C 0.4621(2) 0.65723(16) 0.70633(13) 0.0232(4) Uani 1 1 d . .
H21A H 0.3684 0.6262 0.7357 0.028 Uiso 1 1 calc R U
C22 C 0.5627(2) 0.60034(18) 0.62703(15) 0.0326(4) Uani 1 1 d . .
H22A H 0.5376 0.5294 0.6001 0.039 Uiso 1 1 calc R U
C23 C 0.6994(2) 0.64483(18) 0.58625(14) 0.0305(4) Uani 1 1 d . .
H23A H 0.7681 0.6059 0.5309 0.037 Uiso 1 1 calc R U
C24 C 0.7352(2) 0.74717(17) 0.62715(14) 0.0292(4) Uani 1 1 d . .
H24A H 0.8312 0.7766 0.6005 0.035 Uiso 1 1 calc R U

loop_
_atom_site_aniso_label
_atom_site_aniso_U_11
_atom_site_aniso_U_22
_atom_site_aniso_U_33
_atom_site_aniso_U_23
_atom_site_aniso_U_13
_atom_site_aniso_U_12
S1 0.0184(2) 0.0197(2) 0.0196(2) -0.00322(14) 0.00521(15) -0.00704(15)
S2 0.0197(2) 0.0193(2) 0.0188(2) -0.00116(14) 0.00553(15) -0.00610(15)
N1 0.0217(7) 0.0188(6) 0.0223(7) -0.0040(5) 0.0049(6) -0.0059(5)
N2 0.0206(7) 0.0175(6) 0.0212(7) -0.0024(5) 0.0033(5) -0.0031(5)
N3 0.0258(8) 0.0204(7) 0.0207(7) -0.0056(5) 0.0044(6) -0.0093(6)
N4 0.0256(8) 0.0197(7) 0.0268(8) -0.0028(5) -0.0003(6) -0.0026(6)
N5 0.0263(8) 0.0273(7) 0.0243(7) -0.0077(6) 0.0027(6) -0.0062(6)
N6 0.0188(7) 0.0241(7) 0.0253(7) -0.0058(5) 0.0062(6) -0.0052(5)
N7 0.0190(7) 0.0221(7) 0.0192(7) -0.0042(5) 0.0040(5) -0.0056(5)
N8 0.0207(7) 0.0184(6) 0.0265(7) -0.0023(5) 0.0055(6) -0.0026(5)
N9 0.0223(8) 0.0254(7) 0.0275(8) -0.0083(6) 0.0038(6) -0.0063(6)
N10 0.0233(8) 0.0299(8) 0.0350(9) -0.0052(6) 0.0048(6) -0.0064(6)
C1 0.0168(8) 0.0182(7) 0.0180(8) -0.0009(6) -0.0011(6) -0.0025(6)
C2 0.0160(8) 0.0206(8) 0.0174(8) -0.0022(6) 0.0001(6) -0.0031(6)
C3 0.0221(8) 0.0181(7) 0.0173(8) -0.0014(6) -0.0028(6) -0.0028(6)
C4 0.0263(9) 0.0243(9) 0.0314(10) -0.0029(7) 0.0045(7) -0.0082(7)
C5 0.0381(11) 0.0315(10) 0.0431(12) -0.0033(8) 0.0034(9) -0.0196(8)
C6 0.0456(12) 0.0201(9) 0.0410(11) -0.0041(7) -0.0070(9) -0.0114(8)
C7 0.0354(11) 0.0212(8) 0.0319(10) -0.0063(7) -0.0021(8) -0.0002(7)
C8 0.0202(8) 0.0194(7) 0.0171(8) -0.0027(6) -0.0001(6) -0.0022(6)
C9 0.0335(10) 0.0249(9) 0.0272(9) -0.0053(7) 0.0089(8) -0.0087(7)
C10 0.0384(11) 0.0335(10) 0.0284(10) -0.0038(8) 0.0160(8) -0.0083(8)
C11 0.0386(11) 0.0317(9) 0.0203(9) -0.0066(7) 0.0043(8) 0.0015(8)
C12 0.0338(10) 0.0287(9) 0.0250(9) -0.0116(7) -0.0001(8) -0.0047(8)
C13 0.0146(8) 0.0212(7) 0.0175(8) -0.0010(6) 0.0005(6) -0.0039(6)
C14 0.0162(8) 0.0202(8) 0.0205(8) -0.0008(6) 0.0002(6) -0.0012(6)
C15 0.0169(8) 0.0225(8) 0.0188(8) -0.0008(6) 0.0001(6) -0.0061(6)
C16 0.0184(8) 0.0292(9) 0.0251(9) -0.0028(7) 0.0010(7) -0.0062(7)
C17 0.0268(10) 0.0382(10) 0.0298(10) -0.0006(8) -0.0011(8) -0.0183(8)
C18 0.0400(11) 0.0287(9) 0.0372(11) -0.0060(8) -0.0049(9) -0.0162(8)
C19 0.0310(10) 0.0282(9) 0.0348(10) -0.0111(7) 0.0016(8) -0.0059(8)
C20 0.0159(8) 0.0202(8) 0.0220(8) -0.0012(6) 0.0012(6) -0.0010(6)
C21 0.0173(8) 0.0222(8) 0.0304(9) -0.0090(7) 0.0058(7) -0.0054(6)
C22 0.0307(10) 0.0313(10) 0.0381(11) -0.0168(8) 0.0045(8) -0.0076(8)
C23 0.0286(10) 0.0301(9) 0.0279(9) -0.0075(7) 0.0075(8) 0.0000(7)
C24 0.0209(9) 0.0294(9) 0.0350(10) -0.0025(7) 0.0067(7) -0.0063(7)

loop_
_atom_type_symbol
_atom_type_description
_atom_type_scat_dispersion_real
_atom_type_scat_dispersion_imag
_atom_type_scat_source
C C 0.0033 0.0016 'International Tables Vol C Tables 4.2.6.8 and 6.1.1.4'
H H 0.0000 0.0000 'International Tables Vol C Tables 4.2.6.8 and 6.1.1.4'
N N 0.0061 0.0033 'International Tables Vol C Tables 4.2.6.8 and 6.1.1.4'
S S 0.1246 0.1234 'International Tables Vol C Tables 4.2.6.8 and 6.1.1.4'

loop_
_geom_angle_atom_site_label_1
_geom_angle_atom_site_label_2
_geom_angle_atom_site_label_3
_geom_angle
N3 S1 N2 109.19(7)
N8 S2 N7 108.82(7)
C2 N1 C1 117.88(13)
C1 N2 S1 116.79(11)
C2 N3 S1 117.30(11)
C7 N4 C3 116.78(15)
C12 N5 C8 116.80(15)
C14 N6 C13 118.03(13)
C13 N7 S2 117.52(11)
C14 N8 S2 117.88(11)
C19 N9 C15 116.60(15)
C20 N10 C24 117.30(15)
N2 C1 N1 128.63(14)
N2 C1 C3 115.50(13)
N1 C1 C3 115.85(13)
N3 C2 N1 128.28(14)
N3 C2 C8 115.94(14)
N1 C2 C8 115.74(13)
N4 C3 C4 123.28(15)
N4 C3 C1 116.81(14)
C4 C3 C1 119.90(14)
C5 C4 C3 118.43(16)
C4 C5 C6 119.32(18)
C5 C6 C7 117.99(17)
N4 C7 C6 124.19(17)
N5 C8 C9 123.13(15)
N5 C8 C2 116.31(14)
C9 C8 C2 120.55(15)
C8 C9 C10 118.69(17)
C11 C10 C9 118.86(17)
C10 C11 C12 118.49(16)
N5 C12 C11 124.03(17)
N7 C13 N6 128.78(15)
N7 C13 C15 116.08(14)
N6 C13 C15 115.15(13)
N8 C14 N6 128.54(14)
N8 C14 C20 115.65(14)
N6 C14 C20 115.79(14)
N9 C15 C16 123.22(15)
N9 C15 C13 116.63(14)
C16 C15 C13 120.14(14)
C17 C16 C15 119.01(16)
C18 C17 C16 118.55(16)
C17 C18 C19 118.42(17)
N9 C19 C18 124.16(17)
N10 C20 C21 123.96(15)
N10 C20 C14 117.57(14)
C21 C20 C14 118.43(14)
C22 C21 C20 117.33(16)
C21 C22 C23 120.77(17)
C22 C23 C24 118.87(16)
N10 C24 C23 121.74(16)

loop_
_geom_bond_atom_site_label_1
_geom_bond_atom_site_label_2
_geom_bond_distance
S1 N3 1.6339(14)
S1 N2 1.6351(13)
S2 N8 1.6358(14)
S2 N7 1.6441(14)
N1 C2 1.348(2)
N1 C1 1.3506(19)
N2 C1 1.325(2)
N3 C2 1.325(2)
N4 C7 1.331(2)
N4 C3 1.342(2)
N5 C12 1.337(2)
N5 C8 1.340(2)
N6 C14 1.346(2)
N6 C13 1.350(2)
N7 C13 1.322(2)
N8 C14 1.324(2)
N9 C19 1.332(2)
N9 C15 1.348(2)
N10 C20 1.352(2)
N10 C24 1.360(2)
C1 C3 1.492(2)
C2 C8 1.498(2)
C3 C4 1.386(2)
C4 C5 1.378(2)
C5 C6 1.379(3)
C6 C7 1.382(3)
C8 C9 1.386(2)
C9 C10 1.387(2)
C10 C11 1.373(3)
C11 C12 1.381(3)
C13 C15 1.496(2)
C14 C20 1.501(2)
C15 C16 1.388(2)
C16 C17 1.383(2)
C17 C18 1.382(3)
C18 C19 1.390(3)
C20 C21 1.374(2)
C21 C22 1.374(2)
C22 C23 1.375(3)
C23 C24 1.383(3)

loop_
_geom_torsion_atom_site_label_1
_geom_torsion_atom_site_label_2
_geom_torsion_atom_site_label_3
_geom_torsion_atom_site_label_4
_geom_torsion
N3 S1 N2 C1 -13.63(15)
N2 S1 N3 C2 10.78(15)
N8 S2 N7 C13 3.74(15)
N7 S2 N8 C14 -6.73(15)
S1 N2 C1 N1 6.2(2)
S1 N2 C1 C3 -175.52(11)
C2 N1 C1 N2 6.2(3)
C2 N1 C1 C3 -172.09(14)
S1 N3 C2 N1 0.4(2)
S1 N3 C2 C8 -177.10(11)
C1 N1 C2 N3 -10.0(3)
C1 N1 C2 C8 167.54(14)
C7 N4 C3 C4 0.2(2)
C7 N4 C3 C1 179.14(15)
N2 C1 C3 N4 -19.3(2)
N1 C1 C3 N4 159.21(15)
N2 C1 C3 C4 159.67(16)
N1 C1 C3 C4 -21.8(2)
N4 C3 C4 C5 0.8(3)
C1 C3 C4 C5 -178.12(16)
C3 C4 C5 C6 -0.8(3)
C4 C5 C6 C7 0.0(3)
C3 N4 C7 C6 -1.2(3)
C5 C6 C7 N4 1.1(3)
C12 N5 C8 C9 -0.8(3)
C12 N5 C8 C2 178.08(15)
N3 C2 C8 N5 9.9(2)
N1 C2 C8 N5 -167.90(14)
N3 C2 C8 C9 -171.23(16)
N1 C2 C8 C9 11.0(2)
N5 C8 C9 C10 0.9(3)
C2 C8 C9 C10 -177.93(17)
C8 C9 C10 C11 -0.4(3)
C9 C10 C11 C12 -0.1(3)
C8 N5 C12 C11 0.2(3)
C10 C11 C12 N5 0.2(3)
S2 N7 C13 N6 1.9(2)
S2 N7 C13 C15 -178.69(11)
C14 N6 C13 N7 -4.9(3)
C14 N6 C13 C15 175.64(14)
S2 N8 C14 N6 4.9(2)
S2 N8 C14 C20 -173.87(11)
C13 N6 C14 N8 1.0(3)
C13 N6 C14 C20 179.84(14)
C19 N9 C15 C16 2.1(2)
C19 N9 C15 C13 -176.79(15)
N7 C13 C15 N9 -18.3(2)
N6 C13 C15 N9 161.21(15)
N7 C13 C15 C16 162.75(15)
N6 C13 C15 C16 -17.8(2)
N9 C15 C16 C17 -1.0(3)
C13 C15 C16 C17 177.92(15)
C15 C16 C17 C18 -1.2(3)
C16 C17 C18 C19 2.0(3)
C15 N9 C19 C18 -1.2(3)
C17 C18 C19 N9 -0.9(3)
C24 N10 C20 C21 0.9(3)
C24 N10 C20 C14 -176.57(15)
N8 C14 C20 N10 -165.20(15)
N6 C14 C20 N10 15.8(2)
N8 C14 C20 C21 17.1(2)
N6 C14 C20 C21 -161.81(15)
N10 C20 C21 C22 -1.9(3)
C14 C20 C21 C22 175.61(16)
C20 C21 C22 C23 1.0(3)
C21 C22 C23 C24 0.7(3)
C20 N10 C24 C23 0.9(3)
C22 C23 C24 N10 -1.7(3)
